data_7200057
loop_
_publ_author_name
'Kendrick, John'
'Gourlay, Matthew D.'
'Neumann, Marcus A.'
'Leusen, Frank J. J.'

_publ_section_title
;
 Predicting spontaneous racemate resolution using recent developments in
 crystal structure prediction
;
_journal_issue 11
_journal_name_full CrystEngComm
_journal_page_first 2391
_journal_page_last 2399
_journal_paper_doi 10.1039/b909038j
_journal_volume 11
_journal_year 2009
_space_group_IT_number 19
_symmetry_cell_setting orthorhombic
_symmetry_Int_Tables_number 19
_symmetry_space_group_name_Hall 'P 2ac 2ab'
_symmetry_space_group_name_H-M 'P 21 21 21'
_cell_angle_alpha 90.000000
_cell_angle_beta 90.000000
_cell_angle_gamma 90.000000
_cell_length_a 4.569095
_cell_length_b 16.202401
_cell_length_c 6.943053
_cell_volume 513.996
_cod_data_source_file 4HMO_enantiopure.cif
_cod_data_source_block 4HMO_E_15
_cod_original_sg_symbol_H-M 'P 2_1 2_1 2_1'
_cod_struct_determination_method theoretical
_cod_database_code 7200057

loop_
_symmetry_equiv_pos_site_id
_symmetry_equiv_pos_as_xyz
1 x,y,z
2 -x+1/2,-y,z+1/2
3 -x,y+1/2,-z+1/2
4 x+1/2,-y+1/2,-z

loop_
_atom_site_label
_atom_site_type_symbol
_atom_site_fract_x
_atom_site_fract_y
_atom_site_fract_z
C46 C 1.264860 0.892746 0.352719
C47 C 1.211365 0.820601 0.211069
O48 O 1.400149 0.837531 0.045108
C49 C 1.541822 0.911747 0.072175
N50 N 1.454843 0.946023 0.238873
O51 O 1.718419 0.937462 -0.047579
C52 C 1.414520 0.867057 0.539705
O53 O 1.209082 0.820489 0.650810
H54 H 1.059376 0.924526 0.387900
H55 H 1.266457 0.824797 0.786443
H56 H 0.986591 0.817248 0.158503
H57 H 1.565340 0.994752 0.298837
H58 H 1.610770 0.830062 0.506044
H59 H 1.278528 0.761125 0.271040
H60 H 1.484961 0.922530 0.618030
